data_2206254
loop_
_publ_author_name
'Yu-Cheng Wang'
'Xiang-Shan Wang'
'Zhao-Sen Zeng'
'Da-Qing Shi'

_publ_section_title
;Diethyl
 2,8-diamino-4,10-bis(3-nitrophenyl)naphtho[1,2-<i>b</i>;6,5-<i>b</i>']dipyran-3,9-dicarboxylate
 dimethylformamide disolvate
;
_journal_issue 7
_journal_name_full 'Acta Crystallographica Section E'
_journal_page_first o2027
_journal_page_last o2029
_journal_paper_doi 10.1107/S1600536805017113
_journal_volume 61
_journal_year 2005
_chemical_formula_iupac 'C34 H28 N4 O10 , 2C3 H7 N O'
_chemical_formula_moiety 'C34 H28 N4 O10 , 2C3 H7 N O'
_chemical_formula_sum 'C40 H42 N6 O12'
_chemical_formula_weight 798.80
_chemical_melting_point 560.0(10)
_chemical_name_systematic
;
Diethyl 2,8-diamino-4,10-bis(3-nitrophenyl)naphtha[1,2-b;6,5-b']dipyran-
3,9-dicarboxylate dimethylformamide disolvate
;
_space_group_IT_number 2
_symmetry_cell_setting triclinic
_symmetry_space_group_name_Hall '-P 1'
_symmetry_space_group_name_H-M 'P -1'
_atom_sites_solution_hydrogens geom
_atom_sites_solution_primary direct
_atom_sites_solution_secondary difmap
_cell_angle_alpha 99.292(3)
_cell_angle_beta 96.912(3)
_cell_angle_gamma 97.103(3)
_cell_formula_units_Z 1
_cell_length_a 8.3550(10)
_cell_length_b 9.7500(10)
_cell_length_c 12.202(2)
_cell_measurement_reflns_used 26
_cell_measurement_temperature 289(2)
_cell_measurement_theta_max 29.60
_cell_measurement_theta_min 3.26
_cell_volume 963.4(2)
_computing_cell_refinement XSCANS
_computing_data_collection 'XSCANS (Siemens, 1994)'
_computing_data_reduction 'SHELXTL (Sheldrick, 1997)'
_computing_molecular_graphics SHELXTL
_computing_publication_material SHELXTL
_computing_structure_refinement SHELXTL
_computing_structure_solution SHELXTL
_diffrn_ambient_temperature 289(2)
_diffrn_measured_fraction_theta_full 0.985
_diffrn_measured_fraction_theta_max 0.985
_diffrn_measurement_device_type 'Siemens P4'
_diffrn_measurement_method \w
_diffrn_radiation_monochromator graphite
_diffrn_radiation_source 'normal-focus sealed tube'
_diffrn_radiation_type MoK\a
_diffrn_radiation_wavelength 0.71073
_diffrn_reflns_av_R_equivalents 0.0220
_diffrn_reflns_av_sigmaI/netI 0.0325
_diffrn_reflns_limit_h_max 9
_diffrn_reflns_limit_h_min -9
_diffrn_reflns_limit_k_max 11
_diffrn_reflns_limit_k_min -11
_diffrn_reflns_limit_l_max 8
_diffrn_reflns_limit_l_min -14
_diffrn_reflns_number 5054
_diffrn_reflns_theta_full 25.00
_diffrn_reflns_theta_max 25.00
_diffrn_reflns_theta_min 1.71
_diffrn_standards_decay_% 2.26
_diffrn_standards_interval_count 97
_diffrn_standards_number 3
_exptl_absorpt_coefficient_mu 0.103
_exptl_absorpt_correction_type none
_exptl_crystal_colour yellow
_exptl_crystal_density_diffrn 1.377
_exptl_crystal_density_method 'not measured'
_exptl_crystal_description block
_exptl_crystal_F_000 420
_exptl_crystal_size_max 0.34
_exptl_crystal_size_mid 0.24
_exptl_crystal_size_min 0.18
_refine_diff_density_max 0.424
_refine_diff_density_min -0.315
_refine_ls_extinction_method none
_refine_ls_goodness_of_fit_ref 1.021
_refine_ls_hydrogen_treatment mixed
_refine_ls_matrix_type full
_refine_ls_number_parameters 273
_refine_ls_number_reflns 3340
_refine_ls_number_restraints 2
_refine_ls_restrained_S_all 1.021
_refine_ls_R_factor_all 0.0955
_refine_ls_R_factor_gt 0.0707
_refine_ls_shift/su_max 0.000
_refine_ls_shift/su_mean 0.000
_refine_ls_structure_factor_coef Fsqd
_refine_ls_weighting_details 'calc w = 1/[\s^2^(Fo^2^)+(0.16P)^2^] where P = (Fo^2^+2Fc^2^)/3'
_refine_ls_weighting_scheme calc
_refine_ls_wR_factor_gt 0.2198
_refine_ls_wR_factor_ref 0.2415
_reflns_number_gt 2241
_reflns_number_total 3340
_reflns_threshold_expression I>2\s(I)
_cod_data_source_file ob6529.cif
_cod_data_source_block I
_cod_depositor_comments
;
The following automatic conversions were performed:

'_chemical_melting_point' value '559-561' was changed to '560.0(10)'
- the average value was taken and precision was estimated.

Automatic conversion script
Id: cif_fix_values 1646 2011-03-28 12:23:43Z adriana 

The following automatic conversions were performed:

'_chemical_melting_point' value '559-561' was changed to '560.0(10)'
- the average value was taken and precision was estimated.

Automatic conversion script
Id: cif_fix_values 1715 2011-07-08 13:25:40Z adriana 
;
_cod_database_code 2206254
_cod_database_fobs_code 2206254

loop_
_symmetry_equiv_pos_as_xyz
'x, y, z'
'-x, -y, -z'

loop_
_atom_site_label
_atom_site_fract_x
_atom_site_fract_y
_atom_site_fract_z
_atom_site_U_iso_or_equiv
_atom_site_adp_type
_atom_site_calc_flag
_atom_site_refinement_flags
_atom_site_occupancy
_atom_site_type_symbol
O1 0.2720(2) 0.33760(19) 0.54942(16) 0.0541(6) Uani d . 1 O
O2 0.7598(2) 0.5894(2) 0.75623(17) 0.0615(6) Uani d . 1 O
O3 0.7614(2) 0.3615(2) 0.68959(18) 0.0670(6) Uani d . 1 O
O4 0.6779(4) 0.9562(4) 1.0344(3) 0.1178(11) Uani d . 1 O
O5 0.5458(5) 0.9030(5) 1.1671(3) 0.1482(15) Uani d . 1 O
N1 0.4824(3) 0.2222(3) 0.5621(2) 0.0673(8) Uani d D 1 N
N2 0.5741(5) 0.8809(5) 1.0713(3) 0.1006(11) Uani d . 1 N
C1 0.4318(3) 0.3454(3) 0.5917(2) 0.0506(7) Uani d . 1 C
C2 0.5197(3) 0.4645(3) 0.6550(2) 0.0500(7) Uani d . 1 C
C3 0.4431(3) 0.5960(3) 0.6861(2) 0.0481(7) Uani d . 1 C
H3 0.5147 0.6768 0.6720 0.058 Uiso calc R 1 H
C4 0.2783(3) 0.5847(3) 0.6150(2) 0.0458(7) Uani d . 1 C
C5 0.2013(3) 0.4587(3) 0.5568(2) 0.0443(6) Uani d . 1 C
C6 0.0395(3) 0.4396(3) 0.4986(2) 0.0442(7) Uani d . 1 C
C7 -0.0439(3) 0.3078(3) 0.4415(2) 0.0503(7) Uani d . 1 C
H7 0.0065 0.2279 0.4419 0.060 Uiso calc R 1 H
C8 -0.1972(3) 0.2969(3) 0.3861(2) 0.0501(7) Uani d . 1 C
H8 -0.2499 0.2095 0.3480 0.060 Uiso calc R 1 H
C9 0.6884(3) 0.4624(3) 0.6987(2) 0.0537(7) Uani d . 1 C
C10 0.9266(3) 0.5975(4) 0.8062(3) 0.0644(9) Uani d . 1 C
H10A 0.9930 0.5657 0.7499 0.077 Uiso calc R 1 H
H10B 0.9342 0.5400 0.8639 0.077 Uiso calc R 1 H
C11 0.9802(5) 0.7468(5) 0.8548(4) 0.1124(15) Uani d . 1 C
H11A 0.9642 0.8026 0.7975 0.135 Uiso calc R 1 H
H11B 1.0937 0.7603 0.8851 0.135 Uiso calc R 1 H
H11C 0.9177 0.7748 0.9135 0.135 Uiso calc R 1 H
C12 0.4220(3) 0.6202(3) 0.8102(2) 0.0495(7) Uani d . 1 C
C13 0.3248(3) 0.5227(3) 0.8526(3) 0.0585(8) Uani d . 1 C
H13 0.2717 0.4416 0.8047 0.070 Uiso calc R 1 H
C14 0.3042(4) 0.5424(5) 0.9638(3) 0.0761(10) Uani d . 1 C
H14 0.2369 0.4755 0.9900 0.091 Uiso calc R 1 H
C15 0.3828(5) 0.6606(5) 1.0361(3) 0.0812(11) Uani d . 1 C
H15 0.3690 0.6754 1.1114 0.097 Uiso calc R 1 H
C16 0.4813(4) 0.7552(4) 0.9948(3) 0.0700(9) Uani d . 1 C
C17 0.5021(3) 0.7387(3) 0.8840(3) 0.0615(8) Uani d . 1 C
H17 0.5694 0.8064 0.8585 0.074 Uiso calc R 1 H
O6 0.2412(5) 0.0044(4) 0.4304(4) 0.1433(16) Uani d . 1 O
N3 0.0765(4) -0.0776(3) 0.2691(3) 0.0800(9) Uani d . 1 N
C18 0.2132(7) -0.0243(6) 0.3366(6) 0.1238(18) Uani d . 1 C
H18 0.3028 -0.0074 0.2996 0.149 Uiso calc R 1 H
C19 -0.0632(7) -0.1170(7) 0.3137(5) 0.145(2) Uani d . 1 C
H19A -0.0836 -0.2175 0.3049 0.174 Uiso calc R 1 H
H19B -0.1540 -0.0842 0.2751 0.174 Uiso calc R 1 H
H19C -0.0489 -0.0765 0.3920 0.174 Uiso calc R 1 H
C20 0.0655(8) -0.1314(7) 0.1510(5) 0.155(2) Uani d . 1 C
H20A 0.1631 -0.0960 0.1243 0.186 Uiso calc R 1 H
H20B -0.0267 -0.1019 0.1112 0.186 Uiso calc R 1 H
H20C 0.0527 -0.2322 0.1388 0.186 Uiso calc R 1 H
H1A 0.5800(18) 0.211(3) 0.586(2) 0.066(9) Uiso d D 1 H
H1B 0.420(4) 0.153(3) 0.519(2) 0.082(12) Uiso d D 1 H

loop_
_atom_site_aniso_label
_atom_site_aniso_U_11
_atom_site_aniso_U_22
_atom_site_aniso_U_33
_atom_site_aniso_U_12
_atom_site_aniso_U_13
_atom_site_aniso_U_23
O1 0.0377(10) 0.0564(12) 0.0684(13) 0.0156(8) -0.0030(8) 0.0130(9)
O2 0.0330(10) 0.0795(15) 0.0700(14) 0.0123(9) -0.0002(9) 0.0098(11)
O3 0.0435(11) 0.0838(15) 0.0766(15) 0.0276(10) 0.0021(10) 0.0143(11)
O4 0.095(2) 0.121(3) 0.120(3) 0.0107(19) -0.0029(19) -0.011(2)
O5 0.158(3) 0.201(4) 0.067(2) 0.033(3) 0.006(2) -0.027(2)
N1 0.0479(16) 0.0686(18) 0.083(2) 0.0254(14) -0.0057(14) 0.0062(15)
N2 0.089(3) 0.132(3) 0.073(2) 0.040(2) -0.0072(19) -0.010(2)
C1 0.0387(14) 0.0648(18) 0.0512(16) 0.0147(13) 0.0027(12) 0.0162(14)
C2 0.0370(14) 0.0679(18) 0.0506(16) 0.0169(13) 0.0074(11) 0.0185(14)
C3 0.0356(13) 0.0609(16) 0.0496(16) 0.0079(12) 0.0054(11) 0.0155(13)
C4 0.0359(14) 0.0591(17) 0.0458(15) 0.0108(12) 0.0051(11) 0.0168(13)
C5 0.0362(13) 0.0553(16) 0.0454(15) 0.0113(11) 0.0051(11) 0.0177(12)
C6 0.0363(14) 0.0568(17) 0.0436(14) 0.0125(11) 0.0062(11) 0.0161(12)
C7 0.0456(15) 0.0525(16) 0.0562(17) 0.0156(12) 0.0044(12) 0.0155(13)
C8 0.0412(14) 0.0520(16) 0.0573(17) 0.0078(12) 0.0015(12) 0.0142(13)
C9 0.0386(15) 0.077(2) 0.0501(16) 0.0140(14) 0.0080(12) 0.0207(15)
C10 0.0367(15) 0.093(2) 0.0621(19) 0.0096(14) -0.0001(13) 0.0133(17)
C11 0.078(3) 0.137(4) 0.113(4) 0.029(3) -0.004(2) -0.003(3)
C12 0.0357(13) 0.0653(17) 0.0498(16) 0.0186(12) 0.0008(11) 0.0129(13)
C13 0.0480(16) 0.0728(19) 0.0609(19) 0.0147(14) 0.0122(13) 0.0226(15)
C14 0.064(2) 0.108(3) 0.074(2) 0.0321(19) 0.0225(17) 0.043(2)
C15 0.078(2) 0.130(3) 0.0484(19) 0.051(2) 0.0142(18) 0.022(2)
C16 0.062(2) 0.097(3) 0.0515(19) 0.0329(18) -0.0036(15) 0.0069(18)
C17 0.0487(16) 0.076(2) 0.0612(19) 0.0192(14) -0.0010(13) 0.0147(16)
O6 0.152(3) 0.126(3) 0.125(3) 0.026(2) -0.041(3) -0.018(2)
N3 0.074(2) 0.081(2) 0.084(2) 0.0170(15) -0.0022(17) 0.0181(16)
C18 0.121(4) 0.103(4) 0.147(5) 0.048(3) -0.009(4) 0.018(4)
C19 0.127(4) 0.167(5) 0.131(5) -0.031(4) 0.019(4) 0.035(4)
C20 0.176(6) 0.188(6) 0.105(4) 0.063(5) 0.018(4) 0.008(4)

loop_
_atom_type_symbol
_atom_type_description
_atom_type_scat_dispersion_real
_atom_type_scat_dispersion_imag
_atom_type_scat_source
C C 0.0033 0.0016 'International Tables Vol C Tables 4.2.6.8 and 6.1.1.4'
H H 0.0000 0.0000 'International Tables Vol C Tables 4.2.6.8 and 6.1.1.4'
N N 0.0061 0.0033 'International Tables Vol C Tables 4.2.6.8 and 6.1.1.4'
O O 0.0106 0.0060 'International Tables Vol C Tables 4.2.6.8 and 6.1.1.4'

loop_
_geom_angle_atom_site_label_1
_geom_angle_atom_site_label_2
_geom_angle_atom_site_label_3
_geom_angle_site_symmetry_1
_geom_angle_site_symmetry_3
_geom_angle
_geom_angle_publ_flag
C1 O1 C5 . . 119.3(2) yes
C9 O2 C10 . . 115.8(2) ?
C1 N1 H1A . . 120(2) ?
C1 N1 H1B . . 122(3) ?
H1A N1 H1B . . 118(3) ?
O5 N2 O4 . . 123.7(4) ?
O5 N2 C16 . . 117.9(4) ?
O4 N2 C16 . . 118.4(4) ?
N1 C1 C2 . . 127.6(3) ?
N1 C1 O1 . . 109.9(2) ?
C2 C1 O1 . . 122.5(2) yes
C1 C2 C9 . . 118.7(3) ?
C1 C2 C3 . . 121.7(2) yes
C9 C2 C3 . . 119.5(3) ?
C2 C3 C4 . . 110.4(2) yes
C2 C3 C12 . . 111.0(2) ?
C4 C3 C12 . . 109.29(19) ?
C2 C3 H3 . . 108.7 ?
C4 C3 H3 . . 108.7 ?
C12 C3 H3 . . 108.7 ?
C5 C4 C8 . 2_566 118.5(2) ?
C5 C4 C3 . . 120.7(2) yes
C8 C4 C3 2_566 . 120.7(2) ?
C4 C5 O1 . . 123.1(2) yes
C4 C5 C6 . . 122.9(2) ?
O1 C5 C6 . . 114.0(2) ?
C7 C6 C6 . 2_566 119.8(3) ?
C7 C6 C5 . . 123.3(2) ?
C6 C6 C5 2_566 . 116.9(3) ?
C8 C7 C6 . . 120.4(2) ?
C8 C7 H7 . . 119.8 ?
C6 C7 H7 . . 119.8 ?
C7 C8 C4 . 2_566 121.4(3) ?
C7 C8 H8 . . 119.3 ?
C4 C8 H8 2_566 . 119.3 ?
O3 C9 O2 . . 121.7(2) ?
O3 C9 C2 . . 126.8(3) ?
O2 C9 C2 . . 111.4(2) ?
O2 C10 C11 . . 105.4(3) ?
O2 C10 H10A . . 110.7 ?
C11 C10 H10A . . 110.7 ?
O2 C10 H10B . . 110.7 ?
C11 C10 H10B . . 110.7 ?
H10A C10 H10B . . 108.8 ?
C10 C11 H11A . . 109.5 ?
C10 C11 H11B . . 109.5 ?
H11A C11 H11B . . 109.5 ?
C10 C11 H11C . . 109.5 ?
H11A C11 H11C . . 109.5 ?
H11B C11 H11C . . 109.5 ?
C13 C12 C17 . . 117.9(3) ?
C13 C12 C3 . . 120.7(3) ?
C17 C12 C3 . . 121.4(3) ?
C14 C13 C12 . . 121.7(3) ?
C14 C13 H13 . . 119.2 ?
C12 C13 H13 . . 119.2 ?
C15 C14 C13 . . 120.1(3) ?
C15 C14 H14 . . 119.9 ?
C13 C14 H14 . . 119.9 ?
C16 C15 C14 . . 118.2(3) ?
C16 C15 H15 . . 120.9 ?
C14 C15 H15 . . 120.9 ?
C15 C16 C17 . . 122.7(3) ?
C15 C16 N2 . . 119.9(3) ?
C17 C16 N2 . . 117.5(3) ?
C16 C17 C12 . . 119.4(3) ?
C16 C17 H17 . . 120.3 ?
C12 C17 H17 . . 120.3 ?
C18 N3 C19 . . 119.8(5) ?
C18 N3 C20 . . 124.9(5) ?
C19 N3 C20 . . 113.5(5) ?
O6 C18 N3 . . 131.8(7) ?
O6 C18 H18 . . 114.1 ?
N3 C18 H18 . . 114.1 ?
N3 C19 H19A . . 109.5 ?
N3 C19 H19B . . 109.5 ?
H19A C19 H19B . . 109.5 ?
N3 C19 H19C . . 109.5 ?
H19A C19 H19C . . 109.5 ?
H19B C19 H19C . . 109.5 ?
N3 C20 H20A . . 109.5 ?
N3 C20 H20B . . 109.5 ?
H20A C20 H20B . . 109.5 ?
N3 C20 H20C . . 109.5 ?
H20A C20 H20C . . 109.5 ?
H20B C20 H20C . . 109.5 ?

loop_
_geom_bond_atom_site_label_1
_geom_bond_atom_site_label_2
_geom_bond_site_symmetry_2
_geom_bond_distance
_geom_bond_publ_flag
O1 C1 . 1.360(3) yes
O1 C5 . 1.379(3) yes
O2 C9 . 1.348(4) ?
O2 C10 . 1.440(3) ?
O3 C9 . 1.218(4) ?
O4 N2 . 1.240(5) ?
O5 N2 . 1.212(4) ?
N1 C1 . 1.332(4) yes
N1 H1A . 0.859(10) ?
N1 H1B . 0.859(10) ?
N2 C16 . 1.481(5) ?
C1 C2 . 1.359(4) yes
C2 C9 . 1.450(4) ?
C2 C3 . 1.518(4) yes
C3 C4 . 1.518(3) yes
C3 C12 . 1.529(4) ?
C3 H3 . 0.9800 ?
C4 C5 . 1.357(4) yes
C4 C8 2_566 1.410(4) ?
C5 C6 . 1.425(4) ?
C6 C7 . 1.412(4) ?
C6 C6 2_566 1.417(5) yes
C7 C8 . 1.358(4) ?
C7 H7 . 0.9300 ?
C8 C4 2_566 1.410(4) ?
C8 H8 . 0.9300 ?
C10 C11 . 1.472(6) ?
C10 H10A . 0.9700 ?
C10 H10B . 0.9700 ?
C11 H11A . 0.9600 ?
C11 H11B . 0.9600 ?
C11 H11C . 0.9600 ?
C12 C13 . 1.378(4) ?
C12 C17 . 1.386(4) ?
C13 C14 . 1.374(5) ?
C13 H13 . 0.9300 ?
C14 C15 . 1.372(6) ?
C14 H14 . 0.9300 ?
C15 C16 . 1.358(5) ?
C15 H15 . 0.9300 ?
C16 C17 . 1.371(4) ?
C17 H17 . 0.9300 ?
O6 C18 . 1.122(6) ?
N3 C18 . 1.320(6) ?
N3 C19 . 1.384(5) ?
N3 C20 . 1.439(6) ?
C18 H18 . 0.9300 ?
C19 H19A . 0.9600 ?
C19 H19B . 0.9600 ?
C19 H19C . 0.9600 ?
C20 H20A . 0.9600 ?
C20 H20B . 0.9600 ?
C20 H20C . 0.9600 ?

loop_
_geom_hbond_atom_site_label_D
_geom_hbond_atom_site_label_H
_geom_hbond_atom_site_label_A
_geom_hbond_distance_DH
_geom_hbond_distance_HA
_geom_hbond_distance_DA
_geom_hbond_angle_DHA
N1 H1A O3 0.859(10) 2.11(3) 2.713(3) 127(3)
N1 H1B O6 0.859(10) 2.015(13) 2.866(5) 170(4)

loop_
_geom_torsion_atom_site_label_1
_geom_torsion_atom_site_label_2
_geom_torsion_atom_site_label_3
_geom_torsion_atom_site_label_4
_geom_torsion_site_symmetry_1
_geom_torsion_site_symmetry_4
_geom_torsion
_geom_torsion_publ_flag
C5 O1 C1 N1 . . -171.0(2) ?
C5 O1 C1 C2 . . 9.4(4) yes
N1 C1 C2 C9 . . -0.9(5) ?
O1 C1 C2 C9 . . 178.7(2) ?
N1 C1 C2 C3 . . -177.4(3) ?
O1 C1 C2 C3 . . 2.1(4) yes
C1 C2 C3 C4 . . -13.9(4) yes
C9 C2 C3 C4 . . 169.6(2) ?
C1 C2 C3 C12 . . 107.5(3) ?
C9 C2 C3 C12 . . -69.1(3) ?
C2 C3 C4 C5 . . 15.8(3) yes
C12 C3 C4 C5 . . -106.6(3) ?
C2 C3 C4 C8 . 2_566 -168.4(2) ?
C12 C3 C4 C8 . 2_566 69.2(3) ?
C8 C4 C5 O1 2_566 . 177.8(2) ?
C3 C4 C5 O1 . . -6.3(4) yes
C8 C4 C5 C6 2_566 . -2.8(4) ?
C3 C4 C5 C6 . . 173.1(2) ?
C1 O1 C5 C4 . . -7.2(4) yes
C1 O1 C5 C6 . . 173.2(2) ?
C4 C5 C6 C7 . . -177.4(2) ?
O1 C5 C6 C7 . . 2.2(4) ?
C4 C5 C6 C6 . 2_566 1.3(4) ?
O1 C5 C6 C6 . 2_566 -179.2(3) ?
C6 C6 C7 C8 2_566 . 2.4(4) ?
C5 C6 C7 C8 . . -179.0(2) ?
C6 C7 C8 C4 . 2_566 -0.9(4) ?
C10 O2 C9 O3 . . -0.3(4) ?
C10 O2 C9 C2 . . 178.2(2) ?
C1 C2 C9 O3 . . -3.8(4) ?
C3 C2 C9 O3 . . 172.8(3) ?
C1 C2 C9 O2 . . 177.9(2) ?
C3 C2 C9 O2 . . -5.5(3) ?
C9 O2 C10 C11 . . 175.3(3) ?
C2 C3 C12 C13 . . -61.3(3) ?
C4 C3 C12 C13 . . 60.7(3) ?
C2 C3 C12 C17 . . 117.3(3) ?
C4 C3 C12 C17 . . -120.7(3) ?
C17 C12 C13 C14 . . 1.3(4) ?
C3 C12 C13 C14 . . 180.0(2) ?
C12 C13 C14 C15 . . -0.8(5) ?
C13 C14 C15 C16 . . -0.6(5) ?
C14 C15 C16 C17 . . 1.4(5) ?
C14 C15 C16 N2 . . -177.2(3) ?
O5 N2 C16 C15 . . -7.6(5) ?
O4 N2 C16 C15 . . 171.2(3) ?
O5 N2 C16 C17 . . 173.6(3) ?
O4 N2 C16 C17 . . -7.5(5) ?
C15 C16 C17 C12 . . -0.9(4) ?
N2 C16 C17 C12 . . 177.8(3) ?
C13 C12 C17 C16 . . -0.5(4) ?
C3 C12 C17 C16 . . -179.2(2) ?
C19 N3 C18 O6 . . -4.6(8) ?
C20 N3 C18 O6 . . -168.6(6) ?
